data_4124761
loop_
_publ_author_name
'Dhar, Debanjan'
'Yee, Gereon M.'
'Spaeth, Andrew D.'
'Boyce, David W.'
'Zhang, Hongtu'
'Dereli, B\"usra'
'Cramer, Christopher J.'
'Tolman, William B.'

_publ_section_title
;
 Perturbing the Copper(III)-Hydroxide Unit through Ligand Structural
 Variation.
;
_journal_issue 1
_journal_name_full 'Journal of the American Chemical Society'
_journal_page_first 356
_journal_page_last 368
_journal_paper_doi 10.1021/jacs.5b10985
_journal_volume 138
_journal_year 2016
_chemical_absolute_configuration unk
_chemical_formula_moiety 'C32 H46 Cu N3 O3, Na +, 2(C H4 O)'
_chemical_formula_sum 'C34 H54 Cu N3 Na O5'
_chemical_formula_weight 671.34
_chemical_name_common 14105f
_chemical_name_systematic
; 
 ? 
;
_space_group_IT_number 1
_symmetry_cell_setting triclinic
_symmetry_space_group_name_Hall 'P 1'
_symmetry_space_group_name_H-M 'P 1'
_atom_sites_solution_hydrogens geom
_atom_sites_solution_primary direct
_atom_sites_solution_secondary difmap
_audit_creation_method SHELXL-97
_cell_angle_alpha 94.5450(10)
_cell_angle_beta 106.0210(10)
_cell_angle_gamma 102.9850(10)
_cell_formula_units_Z 2
_cell_length_a 10.5650(5)
_cell_length_b 13.5339(6)
_cell_length_c 14.0295(6)
_cell_measurement_reflns_used 9983
_cell_measurement_temperature 173(2)
_cell_measurement_theta_max 27.47
_cell_measurement_theta_min 2.25
_cell_volume 1857.31(15)
_computing_cell_refinement 'SAINT, Bruker'
_computing_data_collection 'APEX II, Bruker'
_computing_data_reduction 'SAINT, Bruker'
_computing_molecular_graphics 'Bruker SHELXTL'
_computing_publication_material 'Bruker SHELXTL'
_computing_structure_refinement 'SHELXL-97 (Sheldrick, 1997)'
_computing_structure_solution 'SHELXS-97 (Sheldrick, 1990)'
_diffrn_ambient_temperature 173(2)
_diffrn_measured_fraction_theta_full 0.984
_diffrn_measured_fraction_theta_max 0.984
_diffrn_measurement_device_type 'Bruker APEX-II CCD'
_diffrn_measurement_method 'area detector, omega scans per phi'
_diffrn_radiation_monochromator graphite
_diffrn_radiation_source 'normal-focus sealed tube'
_diffrn_radiation_type MoK\a
_diffrn_radiation_wavelength 0.71073
_diffrn_reflns_av_R_equivalents 0.0152
_diffrn_reflns_av_sigmaI/netI 0.0603
_diffrn_reflns_limit_h_max 13
_diffrn_reflns_limit_h_min -13
_diffrn_reflns_limit_k_max 17
_diffrn_reflns_limit_k_min -17
_diffrn_reflns_limit_l_max 18
_diffrn_reflns_limit_l_min -18
_diffrn_reflns_number 21416
_diffrn_reflns_theta_full 27.54
_diffrn_reflns_theta_max 27.54
_diffrn_reflns_theta_min 1.53
_exptl_absorpt_coefficient_mu 0.640
_exptl_absorpt_correction_T_max 0.9388
_exptl_absorpt_correction_T_min 0.8827
_exptl_absorpt_correction_type multi-scan
_exptl_absorpt_process_details 'SADABS, R. Blessing, 1995'
_exptl_crystal_colour purple
_exptl_crystal_density_diffrn 1.200
_exptl_crystal_density_method 'not measured'
_exptl_crystal_description block
_exptl_crystal_F_000 718
_exptl_crystal_size_max 0.20
_exptl_crystal_size_mid 0.20
_exptl_crystal_size_min 0.10
_refine_diff_density_max 1.918
_refine_diff_density_min -0.456
_refine_diff_density_rms 0.086
_refine_ls_abs_structure_details 'Flack H D (1983), Acta Cryst. A39, 876-881'
_refine_ls_abs_structure_Flack 0.011(8)
_refine_ls_extinction_method none
_refine_ls_goodness_of_fit_ref 1.023
_refine_ls_hydrogen_treatment mixed
_refine_ls_matrix_type full
_refine_ls_number_parameters 815
_refine_ls_number_reflns 16242
_refine_ls_number_restraints 14
_refine_ls_restrained_S_all 1.025
_refine_ls_R_factor_all 0.0525
_refine_ls_R_factor_gt 0.0469
_refine_ls_shift/su_max 0.004
_refine_ls_shift/su_mean 0.000
_refine_ls_structure_factor_coef Fsqd
_refine_ls_weighting_details 'calc w=1/[\s^2^(Fo^2^)+(0.0819P)^2^+0.0000P] where P=(Fo^2^+2Fc^2^)/3'
_refine_ls_weighting_scheme calc
_refine_ls_wR_factor_gt 0.1262
_refine_ls_wR_factor_ref 0.1301
_reflns_number_gt 14602
_reflns_number_total 16242
_reflns_threshold_expression >2sigma(I)
_cod_data_source_file ja5b10985_si_001.cif
_cod_data_source_block '[Na][pipMeLCuOH]'
_cod_depositor_comments
;
The following automatic conversions were performed:

'_symmetry_cell_setting' value 'Triclinic' changed to 'triclinic'
according to
/usr/data/users/saulius/crontab/automatic-downloads/rss-feeds/ACS/lib/dictionaries/cif_core.dic
dictionary named 'cif_core.dic' version 2.4.2 from 2011-04-26.

Automatic conversion script
Id: cif_fix_values 4268 2015-11-12 08:31:59Z antanas 

 Adding full bibliography for 4124756--4124761.cif.

2023-09-06
Z value and formula fixed to values more according to usual
chemical conventions.                 miguel
;
_cod_original_formula_sum 'C68 H108 Cu2 N6 Na2 O10'
_cod_original_formula_weight 1342.69
_cod_original_formula_moiety 'C67 H104 Cu2 N6 Na2 O9, C H4 O'
_cod_original_formula_units_Z 1
_cod_original_cell_volume 1857.31(14)
_cod_database_code 4124761

loop_
_symmetry_equiv_pos_as_xyz
'x, y, z'

loop_
_atom_site_label
_atom_site_type_symbol
_atom_site_fract_x
_atom_site_fract_y
_atom_site_fract_z
_atom_site_U_iso_or_equiv
_atom_site_adp_type
_atom_site_occupancy
_atom_site_symmetry_multiplicity
_atom_site_calc_flag
_atom_site_refinement_flags
_atom_site_disorder_assembly
_atom_site_disorder_group
Cu1 Cu 0.68822(3) 0.93598(2) -0.07365(2) 0.02141(9) Uani 1 1 d . . .
N1 N 0.6954(3) 0.7953(2) -0.05308(19) 0.0247(5) Uani 1 1 d . . .
O1 O 0.7589(4) 0.69710(19) 0.07116(19) 0.0486(8) Uani 1 1 d . . .
C1 C 0.7410(4) 0.7784(3) 0.0407(3) 0.0329(8) Uani 1 1 d . . .
Na1 Na 0.52601(15) 0.77565(10) -0.34583(10) 0.0342(3) Uani 1 1 d D . .
O2 O 0.7393(3) 1.21871(18) 0.07063(18) 0.0387(6) Uani 1 1 d . . .
C2 C 0.7865(5) 0.8745(3) 0.1201(3) 0.0358(10) Uani 1 1 d . . .
H2A H 0.7569 0.8559 0.1796 0.043 Uiso 1 1 calc R . .
N2 N 0.7173(3) 0.9531(2) 0.0767(2) 0.0296(6) Uani 1 1 d . . .
Cu2 Cu 0.23846(3) 0.63169(2) -0.59636(2) 0.02308(10) Uani 1 1 d . . .
Na2 Na 0.71677(15) 1.28622(12) 0.21578(11) 0.0406(3) Uani 1 1 d D . .
N3 N 0.7101(3) 1.0844(2) -0.0526(2) 0.0231(5) Uani 1 1 d . . .
O3 O 0.6244(3) 0.90801(19) -0.21486(18) 0.0372(6) Uani 1 1 d D . .
C3 C 0.9405(5) 0.9103(3) 0.1523(3) 0.0471(10) Uani 1 1 d . . .
H3A H 0.9793 0.8592 0.1891 0.057 Uiso 1 1 calc R . .
H3B H 0.9718 0.9151 0.0921 0.057 Uiso 1 1 calc R . .
C4 C 0.9922(5) 1.0133(3) 0.2184(3) 0.0590(14) Uani 1 1 d . . .
H4A H 1.0930 1.0335 0.2419 0.071 Uiso 1 1 calc R . .
H4B H 0.9585 1.0108 0.2777 0.071 Uiso 1 1 calc R . .
N4 N 0.3188(3) 0.7626(2) -0.6315(2) 0.0328(6) Uani 1 1 d . . .
O4 O 0.3009(4) 0.8581(2) -0.7617(2) 0.0607(10) Uani 1 1 d . . .
C5 C 0.9374(5) 1.0900(3) 0.1538(4) 0.0537(13) Uani 1 1 d . . .
H5A H 0.9730 1.1599 0.1929 0.064 Uiso 1 1 calc R . .
H5B H 0.9700 1.0903 0.0940 0.064 Uiso 1 1 calc R . .
N5 N 0.0901(3) 0.6265(2) -0.7264(2) 0.0272(6) Uani 1 1 d . . .
O5 O -0.0679(3) 0.37420(19) -0.69477(18) 0.0358(6) Uani 1 1 d . . .
C6 C 0.7831(5) 1.0624(3) 0.1205(3) 0.0386(9) Uani 1 1 d . . .
H6A H 0.7518 1.0791 0.1794 0.046 Uiso 1 1 calc R . .
N6 N 0.1264(3) 0.4938(2) -0.60058(19) 0.0226(5) Uani 1 1 d . . .
O6 O 0.3634(3) 0.6526(2) -0.46620(18) 0.0350(6) Uani 1 1 d D . .
C7 C 0.7375(4) 1.1297(2) 0.0411(2) 0.0287(7) Uani 1 1 d . . .
C8 C 0.6628(4) 0.7128(2) -0.1323(2) 0.0272(7) Uani 1 1 d . . .
C9 C 0.5329(5) 0.6424(3) -0.1626(3) 0.0345(8) Uani 1 1 d . . .
C10 C 0.5048(5) 0.5671(3) -0.2437(3) 0.0417(9) Uani 1 1 d . . .
H10A H 0.4179 0.5193 -0.2656 0.050 Uiso 1 1 calc R . .
C11 C 0.5973(5) 0.5587(3) -0.2937(3) 0.0492(11) Uani 1 1 d . . .
H11A H 0.5747 0.5052 -0.3483 0.059 Uiso 1 1 calc R . .
C12 C 0.7244(5) 0.6288(3) -0.2641(3) 0.0438(9) Uani 1 1 d . . .
H12A H 0.7881 0.6231 -0.2992 0.053 Uiso 1 1 calc R . .
C13 C 0.7596(4) 0.7069(3) -0.1839(3) 0.0307(8) Uani 1 1 d . . .
C14 C 0.8991(4) 0.7804(3) -0.1492(3) 0.0409(9) Uani 1 1 d . . .
H14A H 0.8935 0.8400 -0.1051 0.049 Uiso 1 1 calc R . .
C15 C 1.0034(6) 0.7335(6) -0.0863(5) 0.091(2) Uani 1 1 d . . .
H15A H 0.9715 0.7064 -0.0319 0.137 Uiso 1 1 calc R . .
H15B H 1.0899 0.7858 -0.0578 0.137 Uiso 1 1 calc R . .
H15C H 1.0166 0.6775 -0.1282 0.137 Uiso 1 1 calc R . .
C16 C 0.9451(6) 0.8234(4) -0.2366(4) 0.0685(15) Uani 1 1 d . . .
H16A H 0.8768 0.8551 -0.2752 0.103 Uiso 1 1 calc R . .
H16B H 0.9551 0.7674 -0.2804 0.103 Uiso 1 1 calc R . .
H16C H 1.0327 0.8749 -0.2095 0.103 Uiso 1 1 calc R . .
C17 C 0.4310(5) 0.6531(4) -0.1102(3) 0.0506(11) Uani 1 1 d . . .
H17A H 0.4823 0.6822 -0.0385 0.061 Uiso 1 1 calc R . .
C18 C 0.3534(5) 0.7305(5) -0.1548(5) 0.0695(16) Uani 1 1 d . . .
H18A H 0.4188 0.7947 -0.1546 0.104 Uiso 1 1 calc R . .
H18B H 0.2951 0.7440 -0.1144 0.104 Uiso 1 1 calc R . .
H18C H 0.2970 0.7022 -0.2238 0.104 Uiso 1 1 calc R . .
C19 C 0.3256(8) 0.5521(5) -0.1108(5) 0.096(3) Uani 1 1 d . . .
H19A H 0.3737 0.5007 -0.0863 0.144 Uiso 1 1 calc R . .
H19B H 0.2655 0.5264 -0.1794 0.144 Uiso 1 1 calc R . .
H19C H 0.2712 0.5655 -0.0673 0.144 Uiso 1 1 calc R . .
C20 C 0.6839(3) 1.1462(2) -0.1304(2) 0.0228(6) Uani 1 1 d . A .
C21 C 0.7860(3) 1.1809(3) -0.1739(3) 0.0295(7) Uani 1 1 d . . .
C22 C 0.7582(4) 1.2381(3) -0.2537(3) 0.0365(8) Uani 1 1 d . A .
H22A H 0.8266 1.2624 -0.2844 0.044 Uiso 1 1 calc R . .
C23 C 0.6335(4) 1.2588(3) -0.2872(3) 0.0384(8) Uani 1 1 d . . .
H23A H 0.6160 1.2973 -0.3410 0.046 Uiso 1 1 calc R A .
C24 C 0.5342(4) 1.2243(3) -0.2435(3) 0.0339(8) Uani 1 1 d . A .
H24A H 0.4484 1.2395 -0.2674 0.041 Uiso 1 1 calc R . .
C25 C 0.5562(3) 1.1671(3) -0.1646(2) 0.0276(7) Uani 1 1 d . . .
C26 C 0.4448(3) 1.1310(3) -0.1178(3) 0.0344(8) Uani 1 1 d . A .
H26A H 0.4835 1.0987 -0.0585 0.041 Uiso 1 1 calc R . .
C27 C 0.3955(5) 1.2197(4) -0.0803(4) 0.0520(11) Uani 1 1 d . . .
H27A H 0.4730 1.2711 -0.0335 0.078 Uiso 1 1 calc R A .
H27B H 0.3283 1.1941 -0.0460 0.078 Uiso 1 1 calc R . .
H27C H 0.3534 1.2511 -0.1373 0.078 Uiso 1 1 calc R . .
C28 C 0.3278(5) 1.0492(4) -0.1914(4) 0.0599(13) Uani 1 1 d . . .
H28A H 0.3625 0.9928 -0.2132 0.090 Uiso 1 1 calc R A .
H28B H 0.2865 1.0792 -0.2498 0.090 Uiso 1 1 calc R . .
H28C H 0.2590 1.0229 -0.1586 0.090 Uiso 1 1 calc R . .
C32 C 0.5765(5) 0.9276(3) 0.0836(3) 0.0412(9) Uani 1 1 d . . .
H32A H 0.5795 0.9333 0.1543 0.062 Uiso 1 1 calc R . .
H32B H 0.5292 0.8574 0.0502 0.062 Uiso 1 1 calc R . .
H32C H 0.5277 0.9754 0.0509 0.062 Uiso 1 1 calc R . .
C33 C 0.2632(4) 0.7807(3) -0.7241(3) 0.0391(9) Uani 1 1 d . . .
C34 C 0.1505(4) 0.6906(3) -0.7914(3) 0.0336(9) Uani 1 1 d . . .
H34A H 0.0785 0.7179 -0.8355 0.040 Uiso 1 1 calc R . .
C35 C 0.2116(5) 0.6328(3) -0.8567(3) 0.0418(9) Uani 1 1 d . . .
H35A H 0.2388 0.6767 -0.9046 0.050 Uiso 1 1 calc R . .
H35B H 0.2947 0.6179 -0.8138 0.050 Uiso 1 1 calc R . .
C36 C 0.1134(6) 0.5336(3) -0.9142(3) 0.0499(11) Uani 1 1 d . . .
H36A H 0.1538 0.4996 -0.9589 0.060 Uiso 1 1 calc R . .
H36B H 0.0279 0.5466 -0.9555 0.060 Uiso 1 1 calc R . .
C37 C 0.0852(5) 0.4669(3) -0.8366(3) 0.0427(9) Uani 1 1 d . . .
H37A H 0.1718 0.4557 -0.7952 0.051 Uiso 1 1 calc R . .
H37B H 0.0242 0.3992 -0.8711 0.051 Uiso 1 1 calc R . .
C38 C 0.0184(4) 0.5169(3) -0.7684(2) 0.0310(7) Uani 1 1 d . . .
H38A H -0.0784 0.5122 -0.8069 0.037 Uiso 1 1 calc R . .
C39 C 0.0208(3) 0.4561(3) -0.6811(2) 0.0279(7) Uani 1 1 d . . .
C40 C 0.4331(4) 0.8379(3) -0.5665(3) 0.0426(10) Uani 1 1 d . . .
C41 C 0.4107(6) 0.9234(3) -0.5143(3) 0.0557(14) Uani 1 1 d . . .
C42 C 0.5259(7) 0.9930(4) -0.4470(3) 0.0675(17) Uani 1 1 d . . .
H42A H 0.5146 1.0507 -0.4103 0.081 Uiso 1 1 calc R . .
C43 C 0.6546(7) 0.9798(5) -0.4328(4) 0.081(2) Uani 1 1 d . . .
H43A H 0.7311 1.0290 -0.3880 0.097 Uiso 1 1 calc R . .
C44 C 0.6723(5) 0.8975(5) -0.4821(4) 0.0712(18) Uani 1 1 d . . .
H44A H 0.7622 0.8897 -0.4705 0.085 Uiso 1 1 calc R . .
C45 C 0.5627(5) 0.8212(4) -0.5512(3) 0.0504(12) Uani 1 1 d . . .
C46 C 0.5839(5) 0.7320(5) -0.6080(4) 0.0631(14) Uani 1 1 d . . .
H46A H 0.4925 0.6815 -0.6324 0.076 Uiso 1 1 calc R . .
C47 C 0.6224(9) 0.7533(7) -0.7009(5) 0.105(3) Uani 1 1 d . . .
H47A H 0.5585 0.7869 -0.7419 0.157 Uiso 1 1 calc R . .
H47B H 0.6191 0.6886 -0.7394 0.157 Uiso 1 1 calc R . .
H47C H 0.7150 0.7982 -0.6821 0.157 Uiso 1 1 calc R . .
C48 C 0.6804(9) 0.6740(8) -0.5444(6) 0.107(3) Uani 1 1 d . . .
H48A H 0.6494 0.6552 -0.4870 0.160 Uiso 1 1 calc R . .
H48B H 0.7734 0.7186 -0.5202 0.160 Uiso 1 1 calc R . .
H48C H 0.6792 0.6119 -0.5859 0.160 Uiso 1 1 calc R . .
C49 C 0.2690(6) 0.9359(3) -0.5265(4) 0.0602(14) Uani 1 1 d . . .
H49A H 0.2138 0.9077 -0.5976 0.072 Uiso 1 1 calc R . .
C50 C 0.2037(7) 0.8735(5) -0.4614(5) 0.0730(17) Uani 1 1 d . . .
H50A H 0.1125 0.8836 -0.4695 0.110 Uiso 1 1 calc R . .
H50B H 0.2593 0.8951 -0.3912 0.110 Uiso 1 1 calc R . .
H50C H 0.1963 0.8008 -0.4810 0.110 Uiso 1 1 calc R . .
C51 C 0.2634(9) 1.0469(4) -0.5087(5) 0.087(2) Uani 1 1 d . . .
H51A H 0.1689 1.0494 -0.5176 0.130 Uiso 1 1 calc R . .
H51B H 0.2982 1.0847 -0.5568 0.130 Uiso 1 1 calc R . .
H51C H 0.3195 1.0781 -0.4403 0.130 Uiso 1 1 calc R . .
C52 C 0.1477(3) 0.4336(2) -0.5205(2) 0.0228(6) Uani 1 1 d . . .
C53 C 0.2476(3) 0.3779(2) -0.5124(2) 0.0249(6) Uani 1 1 d . . .
C54 C 0.2729(4) 0.3236(3) -0.4318(3) 0.0316(7) Uani 1 1 d . . .
H54A H 0.3394 0.2854 -0.4248 0.038 Uiso 1 1 calc R . .
C55 C 0.2024(4) 0.3242(3) -0.3612(3) 0.0372(8) Uani 1 1 d . . .
H55A H 0.2219 0.2879 -0.3059 0.045 Uiso 1 1 calc R . .
C56 C 0.1045(4) 0.3776(3) -0.3725(3) 0.0333(7) Uani 1 1 d . . .
H56A H 0.0556 0.3768 -0.3249 0.040 Uiso 1 1 calc R . .
C57 C 0.0747(3) 0.4329(2) -0.4514(2) 0.0260(6) Uani 1 1 d . . .
C58 C -0.0328(3) 0.4932(3) -0.4620(3) 0.0320(7) Uani 1 1 d . . .
H58A H -0.0669 0.5004 -0.5344 0.038 Uiso 1 1 calc R . .
C59 C -0.1561(4) 0.4381(4) -0.4305(4) 0.0564(12) Uani 1 1 d . . .
H59A H -0.2222 0.4797 -0.4387 0.085 Uiso 1 1 calc R . .
H59B H -0.1253 0.4286 -0.3601 0.085 Uiso 1 1 calc R . .
H59C H -0.1991 0.3712 -0.4727 0.085 Uiso 1 1 calc R . .
C60 C 0.0294(4) 0.6002(3) -0.4026(4) 0.0503(10) Uani 1 1 d . . .
H60A H -0.0411 0.6378 -0.4101 0.075 Uiso 1 1 calc R . .
H60B H 0.1019 0.6365 -0.4279 0.075 Uiso 1 1 calc R . .
H60C H 0.0677 0.5954 -0.3316 0.075 Uiso 1 1 calc R . .
C61 C 0.3174(3) 0.3719(3) -0.5929(2) 0.0284(7) Uani 1 1 d . . .
H61A H 0.3233 0.4375 -0.6217 0.034 Uiso 1 1 calc R . .
C62 C 0.2308(4) 0.2847(3) -0.6768(3) 0.0432(9) Uani 1 1 d . . .
H62A H 0.2754 0.2815 -0.7292 0.065 Uiso 1 1 calc R . .
H62B H 0.1408 0.2968 -0.7053 0.065 Uiso 1 1 calc R . .
H62C H 0.2205 0.2197 -0.6499 0.065 Uiso 1 1 calc R . .
C63 C 0.4626(4) 0.3588(4) -0.5535(3) 0.0474(10) Uani 1 1 d . . .
H63A H 0.5173 0.4149 -0.4991 0.071 Uiso 1 1 calc R . .
H63B H 0.5039 0.3601 -0.6081 0.071 Uiso 1 1 calc R . .
H63C H 0.4591 0.2931 -0.5282 0.071 Uiso 1 1 calc R . .
C64 C -0.0078(4) 0.6748(3) -0.6938(3) 0.0360(8) Uani 1 1 d . . .
H64A H -0.0835 0.6756 -0.7525 0.054 Uiso 1 1 calc R . .
H64B H 0.0388 0.7452 -0.6606 0.054 Uiso 1 1 calc R . .
H64C H -0.0432 0.6352 -0.6469 0.054 Uiso 1 1 calc R . .
O7 O 0.6088(4) 1.4113(3) 0.1698(3) 0.0704(10) Uani 1 1 d D . .
H7A H 0.6641 1.4609 0.1588 0.106 Uiso 1 1 calc R . .
C65 C 0.4873(7) 1.4380(8) 0.1661(6) 0.115(3) Uani 1 1 d D . .
H65A H 0.4882 1.5028 0.1393 0.172 Uiso 1 1 calc R . .
H65B H 0.4786 1.4461 0.2339 0.172 Uiso 1 1 calc R . .
H65C H 0.4100 1.3839 0.1227 0.172 Uiso 1 1 calc R . .
O9 O 0.8586(6) 1.1959(5) 0.3625(4) 0.118(2) Uani 1 1 d D . .
H9A H 0.9108 1.2550 0.3720 0.177 Uiso 1 1 calc R . .
C67 C 0.8967(10) 1.1484(6) 0.4466(5) 0.107(3) Uani 1 1 d D . .
H67A H 0.9868 1.1364 0.4536 0.160 Uiso 1 1 calc R . .
H67B H 0.8299 1.0827 0.4387 0.160 Uiso 1 1 calc R . .
H67C H 0.9003 1.1926 0.5066 0.160 Uiso 1 1 calc R . .
O10 O -0.2811(5) 0.4979(2) -0.9638(3) 0.0692(11) Uani 1 1 d . . .
H10B H -0.3048 0.5525 -0.9730 0.104 Uiso 1 1 calc R . .
C68 C -0.2818(5) 0.4473(3) -1.0558(4) 0.0547(12) Uani 1 1 d . . .
H68A H -0.3299 0.4780 -1.1110 0.082 Uiso 1 1 calc R . .
H68B H -0.3283 0.3745 -1.0635 0.082 Uiso 1 1 calc R . .
H68C H -0.1878 0.4543 -1.0567 0.082 Uiso 1 1 calc R . .
C29 C 0.9269(4) 1.1637(3) -0.1328(3) 0.0417(9) Uani 0.70(4) 1 d PD A 1
H29A H 0.9143 1.1019 -0.0983 0.050 Uiso 0.70(4) 1 calc PR A 1
C30 C 0.9896(5) 1.1363(5) -0.2161(4) 0.0643(14) Uani 0.70(4) 1 d P A 1
H30A H 1.0799 1.1259 -0.1852 0.096 Uiso 0.70(4) 1 calc PR A 1
H30B H 0.9979 1.1925 -0.2558 0.096 Uiso 0.70(4) 1 calc PR A 1
H30C H 0.9304 1.0733 -0.2598 0.096 Uiso 0.70(4) 1 calc PR A 1
C31 C 1.0194(12) 1.2515(12) -0.0523(17) 0.087(6) Uani 0.70(4) 1 d PD A 1
H31A H 0.9733 1.2645 -0.0026 0.131 Uiso 0.70(4) 1 calc PR A 1
H31B H 1.0406 1.3132 -0.0830 0.131 Uiso 0.70(4) 1 calc PR A 1
H31C H 1.1040 1.2334 -0.0193 0.131 Uiso 0.70(4) 1 calc PR A 1
C29' C 0.9269(4) 1.1637(3) -0.1328(3) 0.0417(9) Uani 0.30(4) 1 d PD A 2
H29B H 0.9325 1.1164 -0.0814 0.050 Uiso 0.30(4) 1 calc PR A 2
C30' C 0.9896(5) 1.1363(5) -0.2161(4) 0.0643(14) Uani 0.30(4) 1 d P A 2
H30D H 0.9379 1.0684 -0.2537 0.096 Uiso 0.30(4) 1 calc PR A 2
H30E H 1.0847 1.1358 -0.1854 0.096 Uiso 0.30(4) 1 calc PR A 2
H30F H 0.9857 1.1875 -0.2617 0.096 Uiso 0.30(4) 1 calc PR A 2
C31' C 1.024(3) 1.2700(12) -0.094(3) 0.087(6) Uani 0.30(4) 1 d PD A 2
H31D H 1.0021 1.3027 -0.0382 0.131 Uiso 0.30(4) 1 calc PR A 2
H31E H 1.0153 1.3119 -0.1483 0.131 Uiso 0.30(4) 1 calc PR A 2
H31F H 1.1182 1.2637 -0.0712 0.131 Uiso 0.30(4) 1 calc PR A 2
O8 O 0.6557(17) 1.1821(11) 0.3206(12) 0.0831(17) Uani 0.297(7) 1 d PD B 1
H8A H 0.7314 1.1681 0.3397 0.125 Uiso 0.297(7) 1 calc PR B 1
C66 C 0.550(3) 1.0927(16) 0.309(3) 0.128(5) Uani 0.297(7) 1 d PD B 1
H66A H 0.5582 1.0685 0.3741 0.191 Uiso 0.297(7) 1 calc PR B 1
H66B H 0.5566 1.0391 0.2609 0.191 Uiso 0.297(7) 1 calc PR B 1
H66C H 0.4614 1.1085 0.2847 0.191 Uiso 0.297(7) 1 calc PR B 1
O8' O 0.5393(7) 1.1564(5) 0.2406(5) 0.0831(17) Uani 0.703(7) 1 d PD B 2
H8'A H 0.6213 1.1777 0.2431 0.125 Uiso 0.703(7) 1 calc PR B 2
C66' C 0.5320(19) 1.1190(9) 0.3310(8) 0.128(5) Uani 0.703(7) 1 d PD B 2
H66D H 0.4475 1.0650 0.3178 0.191 Uiso 0.703(7) 1 calc PR B 2
H66E H 0.5334 1.1753 0.3801 0.191 Uiso 0.703(7) 1 calc PR B 2
H66F H 0.6103 1.0909 0.3577 0.191 Uiso 0.703(7) 1 calc PR B 2
H6C H 0.362(4) 0.5941(5) -0.4501(19) 0.053(14) Uiso 1 1 d D . .
H3C H 0.638(5) 0.9643(5) -0.2365(7) 0.056(15) Uiso 1 1 d D . .

loop_
_atom_site_aniso_label
_atom_site_aniso_U_11
_atom_site_aniso_U_22
_atom_site_aniso_U_33
_atom_site_aniso_U_23
_atom_site_aniso_U_13
_atom_site_aniso_U_12
Cu1 0.0278(2) 0.01893(18) 0.01824(18) 0.00334(14) 0.00525(14) 0.00941(15)
N1 0.0315(14) 0.0204(12) 0.0233(13) 0.0048(10) 0.0085(11) 0.0084(11)
O1 0.095(2) 0.0234(12) 0.0260(13) 0.0091(10) 0.0088(14) 0.0231(14)
C1 0.051(2) 0.0261(16) 0.0253(16) 0.0070(13) 0.0102(15) 0.0175(15)
Na1 0.0407(8) 0.0258(6) 0.0222(6) -0.0016(5) -0.0036(5) -0.0011(6)
O2 0.0640(18) 0.0235(12) 0.0256(12) -0.0003(9) 0.0048(11) 0.0176(12)
C2 0.065(3) 0.0279(19) 0.0170(17) 0.0036(15) 0.0058(17) 0.0243(19)
N2 0.0456(17) 0.0241(13) 0.0205(13) 0.0032(10) 0.0070(12) 0.0157(12)
Cu2 0.0264(2) 0.02044(19) 0.02044(19) 0.00711(14) 0.00254(15) 0.00637(15)
Na2 0.0335(8) 0.0451(8) 0.0362(8) -0.0074(6) 0.0066(6) 0.0057(6)
N3 0.0250(13) 0.0212(12) 0.0232(13) 0.0039(10) 0.0046(10) 0.0093(10)
O3 0.0640(18) 0.0263(13) 0.0215(12) 0.0060(10) 0.0087(12) 0.0163(13)
C3 0.061(3) 0.035(2) 0.038(2) 0.0035(16) -0.0053(18) 0.0247(19)
C4 0.069(3) 0.042(2) 0.045(2) -0.0027(19) -0.022(2) 0.026(2)
N4 0.0404(17) 0.0232(13) 0.0271(14) 0.0097(11) 0.0020(12) 0.0010(12)
O4 0.088(2) 0.0325(15) 0.0395(16) 0.0231(12) -0.0038(15) -0.0065(15)
C5 0.066(3) 0.030(2) 0.042(2) -0.0001(17) -0.020(2) 0.0134(19)
N5 0.0353(15) 0.0215(13) 0.0212(13) 0.0046(10) 0.0006(11) 0.0095(11)
O5 0.0338(13) 0.0325(13) 0.0301(13) 0.0055(10) -0.0010(10) -0.0004(10)
C6 0.066(3) 0.0261(17) 0.0214(17) -0.0014(13) 0.0040(16) 0.0207(17)
N6 0.0236(13) 0.0220(13) 0.0211(13) 0.0063(10) 0.0028(10) 0.0074(10)
O6 0.0372(14) 0.0311(13) 0.0273(12) 0.0136(10) -0.0014(10) 0.0006(11)
C7 0.0347(18) 0.0250(16) 0.0242(16) 0.0042(12) 0.0030(13) 0.0102(13)
C8 0.0452(19) 0.0199(15) 0.0191(14) 0.0060(12) 0.0077(13) 0.0151(13)
C9 0.052(2) 0.0254(18) 0.0256(18) 0.0065(14) 0.0115(16) 0.0071(16)
C10 0.058(2) 0.0260(17) 0.0285(18) 0.0049(14) 0.0015(17) 0.0008(16)
C11 0.086(3) 0.0301(19) 0.0258(19) -0.0038(15) 0.006(2) 0.020(2)
C12 0.067(3) 0.044(2) 0.0266(18) 0.0020(16) 0.0120(18) 0.029(2)
C13 0.044(2) 0.0265(17) 0.0264(17) 0.0052(13) 0.0110(15) 0.0183(15)
C14 0.038(2) 0.054(2) 0.0344(19) 0.0016(17) 0.0118(16) 0.0198(18)
C15 0.040(3) 0.141(6) 0.101(5) 0.054(5) 0.014(3) 0.040(3)
C16 0.078(4) 0.054(3) 0.062(3) -0.002(2) 0.026(3) -0.006(3)
C17 0.047(2) 0.050(3) 0.046(2) 0.0024(19) 0.0187(19) -0.009(2)
C18 0.042(3) 0.077(4) 0.089(4) 0.004(3) 0.027(3) 0.010(3)
C19 0.114(5) 0.080(4) 0.077(4) -0.002(3) 0.054(4) -0.036(4)
C20 0.0245(15) 0.0182(14) 0.0230(15) 0.0022(12) 0.0027(12) 0.0059(12)
C21 0.0276(17) 0.0275(17) 0.0303(17) 0.0021(14) 0.0049(13) 0.0064(14)
C22 0.038(2) 0.0324(18) 0.041(2) 0.0123(16) 0.0147(16) 0.0065(15)
C23 0.049(2) 0.0311(18) 0.0335(19) 0.0118(15) 0.0066(17) 0.0126(16)
C24 0.0362(19) 0.0325(18) 0.0324(18) 0.0081(14) 0.0019(14) 0.0171(15)
C25 0.0275(16) 0.0270(16) 0.0265(16) 0.0024(13) 0.0042(13) 0.0088(13)
C26 0.0239(16) 0.045(2) 0.0365(19) 0.0116(16) 0.0082(14) 0.0136(15)
C27 0.040(2) 0.064(3) 0.052(3) -0.007(2) 0.0190(19) 0.013(2)
C28 0.040(2) 0.054(3) 0.081(4) -0.008(2) 0.024(2) 0.000(2)
C32 0.061(3) 0.038(2) 0.037(2) 0.0094(16) 0.0278(19) 0.0204(18)
C33 0.057(2) 0.0300(18) 0.0267(18) 0.0095(14) 0.0042(16) 0.0132(17)
C34 0.049(2) 0.0282(19) 0.0210(18) 0.0116(15) 0.0038(16) 0.0099(17)
C35 0.056(2) 0.038(2) 0.0345(19) 0.0126(16) 0.0191(17) 0.0086(18)
C36 0.082(3) 0.039(2) 0.0279(19) 0.0005(16) 0.021(2) 0.012(2)
C37 0.071(3) 0.0313(19) 0.0236(18) 0.0018(15) 0.0125(18) 0.0110(19)
C38 0.0352(18) 0.0286(17) 0.0219(16) 0.0045(13) -0.0017(13) 0.0065(14)
C39 0.0296(16) 0.0265(16) 0.0258(16) 0.0033(12) 0.0041(13) 0.0095(13)
C40 0.050(2) 0.0317(19) 0.0311(19) 0.0164(15) -0.0007(16) -0.0073(17)
C41 0.078(4) 0.028(2) 0.036(2) 0.0123(18) -0.007(2) -0.008(2)
C42 0.101(5) 0.035(2) 0.037(2) 0.0118(18) -0.001(3) -0.017(2)
C43 0.085(4) 0.061(3) 0.052(3) 0.024(3) -0.010(3) -0.037(3)
C44 0.047(3) 0.086(4) 0.057(3) 0.039(3) -0.001(2) -0.019(3)
C45 0.046(2) 0.061(3) 0.038(2) 0.030(2) 0.0086(18) -0.001(2)
C46 0.043(2) 0.099(4) 0.054(3) 0.040(3) 0.019(2) 0.017(3)
C47 0.118(6) 0.136(7) 0.077(4) 0.060(5) 0.050(4) 0.024(5)
C48 0.099(5) 0.149(7) 0.090(5) 0.040(5) 0.021(4) 0.070(5)
C49 0.094(4) 0.034(2) 0.040(2) -0.0009(18) 0.002(2) 0.017(2)
C50 0.091(5) 0.058(3) 0.073(4) 0.001(3) 0.025(3) 0.027(3)
C51 0.141(6) 0.043(3) 0.068(4) 0.003(2) 0.011(4) 0.036(3)
C52 0.0248(15) 0.0173(14) 0.0219(15) 0.0034(11) 0.0024(11) 0.0020(12)
C53 0.0225(15) 0.0197(15) 0.0273(16) 0.0009(12) 0.0022(12) 0.0024(12)
C54 0.0319(18) 0.0285(17) 0.0352(19) 0.0109(14) 0.0061(15) 0.0121(14)
C55 0.043(2) 0.038(2) 0.0317(19) 0.0179(16) 0.0078(16) 0.0132(16)
C56 0.0316(18) 0.0410(19) 0.0292(17) 0.0136(15) 0.0117(14) 0.0073(15)
C57 0.0236(15) 0.0261(15) 0.0259(15) 0.0063(12) 0.0043(12) 0.0048(12)
C58 0.0260(17) 0.0404(19) 0.0337(18) 0.0097(15) 0.0112(14) 0.0127(15)
C59 0.031(2) 0.058(3) 0.088(4) 0.016(3) 0.027(2) 0.0139(19)
C60 0.039(2) 0.038(2) 0.072(3) -0.001(2) 0.013(2) 0.0151(18)
C61 0.0304(17) 0.0253(15) 0.0286(17) 0.0025(13) 0.0046(13) 0.0112(13)
C62 0.047(2) 0.039(2) 0.037(2) -0.0055(16) 0.0080(17) 0.0066(17)
C63 0.034(2) 0.070(3) 0.039(2) -0.001(2) 0.0070(17) 0.023(2)
C64 0.0374(19) 0.0381(19) 0.0329(18) 0.0086(15) 0.0020(15) 0.0201(16)
O7 0.078(3) 0.061(2) 0.088(3) 0.023(2) 0.035(2) 0.034(2)
C65 0.115(6) 0.167(9) 0.098(6) 0.042(6) 0.041(5) 0.089(6)
O9 0.121(4) 0.106(4) 0.087(3) 0.031(3) 0.009(3) -0.030(3)
C67 0.156(8) 0.072(4) 0.103(6) 0.030(4) 0.060(5) 0.019(5)
O10 0.115(3) 0.0253(14) 0.056(2) 0.0104(14) 0.010(2) 0.0137(17)
C68 0.061(3) 0.033(2) 0.057(3) 0.004(2) 0.002(2) 0.007(2)
C29 0.0278(18) 0.050(2) 0.051(2) 0.0163(18) 0.0123(16) 0.0140(17)
C30 0.047(3) 0.087(4) 0.064(3) 0.004(3) 0.017(2) 0.031(3)
C31 0.048(3) 0.106(6) 0.071(10) -0.053(7) -0.035(6) 0.036(4)
C29' 0.0278(18) 0.050(2) 0.051(2) 0.0163(18) 0.0123(16) 0.0140(17)
C30' 0.047(3) 0.087(4) 0.064(3) 0.004(3) 0.017(2) 0.031(3)
C31' 0.048(3) 0.106(6) 0.071(10) -0.053(7) -0.035(6) 0.036(4)
O8 0.087(4) 0.081(4) 0.104(4) 0.048(3) 0.056(3) 0.021(3)
C66 0.227(14) 0.062(7) 0.147(11) 0.032(7) 0.120(10) 0.058(8)
O8' 0.087(4) 0.081(4) 0.104(4) 0.048(3) 0.056(3) 0.021(3)
C66' 0.227(14) 0.062(7) 0.147(11) 0.032(7) 0.120(10) 0.058(8)

loop_
_atom_type_symbol
_atom_type_description
_atom_type_scat_dispersion_real
_atom_type_scat_dispersion_imag
_atom_type_scat_source
C C 0.0033 0.0016 'International Tables Vol C Tables 4.2.6.8 and 6.1.1.4'
H H 0.0000 0.0000 'International Tables Vol C Tables 4.2.6.8 and 6.1.1.4'
N N 0.0061 0.0033 'International Tables Vol C Tables 4.2.6.8 and 6.1.1.4'
O O 0.0106 0.0060 'International Tables Vol C Tables 4.2.6.8 and 6.1.1.4'
Na Na 0.0362 0.0249 'International Tables Vol C Tables 4.2.6.8 and 6.1.1.4'
Cu Cu 0.3201 1.2651 'International Tables Vol C Tables 4.2.6.8 and 6.1.1.4'

loop_
_geom_angle_atom_site_label_1
_geom_angle_atom_site_label_2
_geom_angle_atom_site_label_3
_geom_angle
_geom_angle_site_symmetry_3
O3 Cu1 N3 100.47(11) .
O3 Cu1 N1 95.88(11) .
N3 Cu1 N1 163.34(11) .
O3 Cu1 N2 168.43(14) .
N3 Cu1 N2 82.69(11) .
N1 Cu1 N2 81.88(11) .
C1 N1 C8 118.5(3) .
C1 N1 Cu1 117.4(2) .
C8 N1 Cu1 124.0(2) .
O1 C1 N1 128.6(3) .
O1 C1 C2 116.8(3) .
N1 C1 C2 114.5(3) .
O6 Na1 O3 160.72(12) .
O6 Na1 C45 73.05(11) .
O3 Na1 C45 116.18(13) .
O6 Na1 C44 99.46(13) .
O3 Na1 C44 91.32(15) .
C45 Na1 C44 26.46(13) .
C7 O2 Na2 129.9(2) .
N2 C2 C3 113.7(3) .
N2 C2 C1 108.4(3) .
C3 C2 C1 108.5(3) .
N2 C2 H2A 108.7 .
C3 C2 H2A 108.7 .
C1 C2 H2A 108.7 .
C32 N2 C6 108.5(3) .
C32 N2 C2 108.5(3) .
C6 N2 C2 117.5(3) .
C32 N2 Cu1 103.1(2) .
C6 N2 Cu1 109.3(2) .
C2 N2 Cu1 109.0(2) .
O6 Cu2 N4 95.49(11) .
O6 Cu2 N6 100.57(10) .
N4 Cu2 N6 163.84(11) .
O6 Cu2 N5 170.32(12) .
N4 Cu2 N5 82.03(12) .
N6 Cu2 N5 82.40(11) .
O2 Na2 O5 103.77(12) 1_666
C7 N3 C20 117.0(3) .
C7 N3 Cu1 117.2(2) .
C20 N3 Cu1 125.4(2) .
Cu1 O3 Na1 142.20(14) .
Cu1 O3 H3C 107.6(6) .
Na1 O3 H3C 110.2(6) .
C4 C3 C2 111.6(4) .
C4 C3 H3A 109.3 .
C2 C3 H3A 109.3 .
C4 C3 H3B 109.3 .
C2 C3 H3B 109.3 .
H3A C3 H3B 108.0 .
C3 C4 C5 106.3(3) .
C3 C4 H4A 110.5 .
C5 C4 H4A 110.5 .
C3 C4 H4B 110.5 .
C5 C4 H4B 110.5 .
H4A C4 H4B 108.7 .
C33 N4 C40 118.5(3) .
C33 N4 Cu2 117.0(3) .
C40 N4 Cu2 124.5(2) .
C6 C5 C4 111.1(4) .
C6 C5 H5A 109.4 .
C4 C5 H5A 109.4 .
C6 C5 H5B 109.4 .
C4 C5 H5B 109.4 .
H5A C5 H5B 108.0 .
C34 N5 C64 109.3(3) .
C34 N5 C38 117.6(3) .
C64 N5 C38 107.7(3) .
C34 N5 Cu2 108.7(2) .
C64 N5 Cu2 103.9(2) .
C38 N5 Cu2 108.78(19) .
C39 O5 Na2 144.8(2) 1_444
N2 C6 C5 114.6(3) .
N2 C6 C7 108.6(3) .
C5 C6 C7 107.4(3) .
N2 C6 H6A 108.7 .
C5 C6 H6A 108.7 .
C7 C6 H6A 108.7 .
C39 N6 C52 118.2(3) .
C39 N6 Cu2 117.2(2) .
C52 N6 Cu2 124.6(2) .
Cu2 O6 Na1 142.99(13) .
Cu2 O6 H6C 106.0(7) .
Na1 O6 H6C 110.7(6) .
O2 C7 N3 128.4(3) .
O2 C7 C6 117.9(3) .
N3 C7 C6 113.5(3) .
C9 C8 C13 121.1(3) .
C9 C8 N1 120.2(3) .
C13 C8 N1 118.6(3) .
C10 C9 C8 117.4(4) .
C10 C9 C17 122.6(4) .
C8 C9 C17 120.0(3) .
C11 C10 C9 122.6(4) .
C11 C10 H10A 118.7 .
C9 C10 H10A 118.7 .
C10 C11 C12 119.7(3) .
C10 C11 H11A 120.1 .
C12 C11 H11A 120.1 .
C13 C12 C11 120.9(4) .
C13 C12 H12A 119.5 .
C11 C12 H12A 119.5 .
C12 C13 C8 118.2(4) .
C12 C13 C14 121.0(4) .
C8 C13 C14 120.7(3) .
C15 C14 C13 111.6(4) .
C15 C14 C16 111.1(4) .
C13 C14 C16 112.9(4) .
C15 C14 H14A 106.9 .
C13 C14 H14A 106.9 .
C16 C14 H14A 106.9 .
C14 C15 H15A 109.5 .
C14 C15 H15B 109.5 .
H15A C15 H15B 109.5 .
C14 C15 H15C 109.5 .
H15A C15 H15C 109.5 .
H15B C15 H15C 109.5 .
C14 C16 H16A 109.5 .
C14 C16 H16B 109.5 .
H16A C16 H16B 109.5 .
C14 C16 H16C 109.5 .
H16A C16 H16C 109.5 .
H16B C16 H16C 109.5 .
C9 C17 C18 109.9(4) .
C9 C17 C19 115.7(5) .
C18 C17 C19 108.7(5) .
C9 C17 H17A 107.4 .
C18 C17 H17A 107.4 .
C19 C17 H17A 107.4 .
C17 C18 H18A 109.5 .
C17 C18 H18B 109.5 .
H18A C18 H18B 109.5 .
C17 C18 H18C 109.5 .
H18A C18 H18C 109.5 .
H18B C18 H18C 109.5 .
C17 C19 H19A 109.5 .
C17 C19 H19B 109.5 .
H19A C19 H19B 109.5 .
C17 C19 H19C 109.5 .
H19A C19 H19C 109.5 .
H19B C19 H19C 109.5 .
C21 C20 C25 121.2(3) .
C21 C20 N3 118.3(3) .
C25 C20 N3 120.5(3) .
C20 C21 C22 118.4(3) .
C20 C21 C29 121.1(3) .
C22 C21 C29 120.4(3) .
C23 C22 C21 120.7(4) .
C23 C22 H22A 119.7 .
C21 C22 H22A 119.7 .
C24 C23 C22 120.2(4) .
C24 C23 H23A 119.9 .
C22 C23 H23A 119.9 .
C23 C24 C25 121.4(3) .
C23 C24 H24A 119.3 .
C25 C24 H24A 119.3 .
C24 C25 C20 118.2(3) .
C24 C25 C26 119.9(3) .
C20 C25 C26 121.9(3) .
C25 C26 C28 110.3(3) .
C25 C26 C27 111.9(3) .
C28 C26 C27 111.5(3) .
C25 C26 H26A 107.7 .
C28 C26 H26A 107.7 .
C27 C26 H26A 107.7 .
C26 C27 H27A 109.5 .
C26 C27 H27B 109.5 .
H27A C27 H27B 109.5 .
C26 C27 H27C 109.5 .
H27A C27 H27C 109.5 .
H27B C27 H27C 109.5 .
C26 C28 H28A 109.5 .
C26 C28 H28B 109.5 .
H28A C28 H28B 109.5 .
C26 C28 H28C 109.5 .
H28A C28 H28C 109.5 .
H28B C28 H28C 109.5 .
N2 C32 H32A 109.5 .
N2 C32 H32B 109.5 .
H32A C32 H32B 109.5 .
N2 C32 H32C 109.5 .
H32A C32 H32C 109.5 .
H32B C32 H32C 109.5 .
O4 C33 N4 126.9(4) .
O4 C33 C34 118.4(3) .
N4 C33 C34 114.4(3) .
N5 C34 C35 113.2(3) .
N5 C34 C33 108.2(3) .
C35 C34 C33 108.5(4) .
N5 C34 H34A 109.0 .
C35 C34 H34A 109.0 .
C33 C34 H34A 109.0 .
C36 C35 C34 112.2(4) .
C36 C35 H35A 109.2 .
C34 C35 H35A 109.2 .
C36 C35 H35B 109.2 .
C34 C35 H35B 109.2 .
H35A C35 H35B 107.9 .
C35 C36 C37 106.4(3) .
C35 C36 H36A 110.4 .
C37 C36 H36A 110.4 .
C35 C36 H36B 110.4 .
C37 C36 H36B 110.4 .
H36A C36 H36B 108.6 .
C36 C37 C38 111.2(3) .
C36 C37 H37A 109.4 .
C38 C37 H37A 109.4 .
C36 C37 H37B 109.4 .
C38 C37 H37B 109.4 .
H37A C37 H37B 108.0 .
N5 C38 C39 108.2(3) .
N5 C38 C37 113.8(3) .
C39 C38 C37 107.1(3) .
N5 C38 H38A 109.2 .
C39 C38 H38A 109.2 .
C37 C38 H38A 109.2 .
O5 C39 N6 126.9(3) .
O5 C39 C38 118.3(3) .
N6 C39 C38 114.5(3) .
C45 C40 C41 122.4(4) .
C45 C40 N4 118.6(4) .
C41 C40 N4 118.9(4) .
C42 C41 C40 116.9(6) .
C42 C41 C49 121.5(5) .
C40 C41 C49 121.5(4) .
C43 C42 C41 121.7(6) .
C43 C42 H42A 119.1 .
C41 C42 H42A 119.1 .
C44 C43 C42 120.0(5) .
C44 C43 H43A 120.0 .
C42 C43 H43A 120.0 .
C43 C44 C45 123.1(6) .
C43 C44 Na1 84.4(3) .
C45 C44 Na1 76.0(2) .
C43 C44 H44A 118.4 .
C45 C44 H44A 118.4 .
Na1 C44 H44A 110.9 .
C40 C45 C44 115.8(5) .
C40 C45 C46 121.4(4) .
C44 C45 C46 122.7(5) .
C40 C45 Na1 82.0(2) .
C44 C45 Na1 77.6(3) .
C46 C45 Na1 112.2(3) .
C45 C46 C47 115.0(5) .
C45 C46 C48 115.2(5) .
C47 C46 C48 110.2(6) .
C45 C46 H46A 105.1 .
C47 C46 H46A 105.1 .
C48 C46 H46A 105.1 .
C46 C47 H47A 109.5 .
C46 C47 H47B 109.5 .
H47A C47 H47B 109.5 .
C46 C47 H47C 109.5 .
H47A C47 H47C 109.5 .
H47B C47 H47C 109.5 .
C46 C48 H48A 109.5 .
C46 C48 H48B 109.5 .
H48A C48 H48B 109.5 .
C46 C48 H48C 109.5 .
H48A C48 H48C 109.5 .
H48B C48 H48C 109.5 .
C50 C49 C41 110.7(4) .
C50 C49 C51 110.9(5) .
C41 C49 C51 113.8(5) .
C50 C49 H49A 107.0 .
C41 C49 H49A 107.0 .
C51 C49 H49A 107.0 .
C49 C50 H50A 109.5 .
C49 C50 H50B 109.5 .
H50A C50 H50B 109.5 .
C49 C50 H50C 109.5 .
H50A C50 H50C 109.5 .
H50B C50 H50C 109.5 .
C49 C51 H51A 109.5 .
C49 C51 H51B 109.5 .
H51A C51 H51B 109.5 .
C49 C51 H51C 109.5 .
H51A C51 H51C 109.5 .
H51B C51 H51C 109.5 .
C57 C52 C53 121.4(3) .
C57 C52 N6 120.7(3) .
C53 C52 N6 117.9(3) .
C54 C53 C52 117.8(3) .
C54 C53 C61 121.4(3) .
C52 C53 C61 120.7(3) .
C55 C54 C53 121.3(3) .
C55 C54 H54A 119.4 .
C53 C54 H54A 119.4 .
C56 C55 C54 119.3(3) .
C56 C55 H55A 120.4 .
C54 C55 H55A 120.4 .
C55 C56 C57 122.0(3) .
C55 C56 H56A 119.0 .
C57 C56 H56A 119.0 .
C56 C57 C52 118.3(3) .
C56 C57 C58 121.4(3) .
C52 C57 C58 120.4(3) .
C60 C58 C57 110.6(3) .
C60 C58 C59 110.4(4) .
C57 C58 C59 112.5(3) .
C60 C58 H58A 107.7 .
C57 C58 H58A 107.7 .
C59 C58 H58A 107.7 .
C58 C59 H59A 109.5 .
C58 C59 H59B 109.5 .
H59A C59 H59B 109.5 .
C58 C59 H59C 109.5 .
H59A C59 H59C 109.5 .
H59B C59 H59C 109.5 .
C58 C60 H60A 109.5 .
C58 C60 H60B 109.5 .
H60A C60 H60B 109.5 .
C58 C60 H60C 109.5 .
H60A C60 H60C 109.5 .
H60B C60 H60C 109.5 .
C53 C61 C62 109.5(3) .
C53 C61 C63 113.6(3) .
C62 C61 C63 110.0(3) .
C53 C61 H61A 107.8 .
C62 C61 H61A 107.8 .
C63 C61 H61A 107.8 .
C61 C62 H62A 109.5 .
C61 C62 H62B 109.5 .
H62A C62 H62B 109.5 .
C61 C62 H62C 109.5 .
H62A C62 H62C 109.5 .
H62B C62 H62C 109.5 .
C61 C63 H63A 109.5 .
C61 C63 H63B 109.5 .
H63A C63 H63B 109.5 .
C61 C63 H63C 109.5 .
H63A C63 H63C 109.5 .
H63B C63 H63C 109.5 .
N5 C64 H64A 109.5 .
N5 C64 H64B 109.5 .
H64A C64 H64B 109.5 .
N5 C64 H64C 109.5 .
H64A C64 H64C 109.5 .
H64B C64 H64C 109.5 .
C65 O7 H7A 109.5 .
O7 C65 H65A 109.5 .
O7 C65 H65B 109.5 .
H65A C65 H65B 109.5 .
O7 C65 H65C 109.5 .
H65A C65 H65C 109.5 .
H65B C65 H65C 109.5 .
C67 O9 H9A 109.5 .
O9 C67 H67A 109.5 .
O9 C67 H67B 109.5 .
H67A C67 H67B 109.5 .
O9 C67 H67C 109.5 .
H67A C67 H67C 109.5 .
H67B C67 H67C 109.5 .
C68 O10 H10B 109.5 .
O10 C68 H68A 109.5 .
O10 C68 H68B 109.5 .
H68A C68 H68B 109.5 .
O10 C68 H68C 109.5 .
H68A C68 H68C 109.5 .
H68B C68 H68C 109.5 .
C31 C29 C21 111.1(5) .
C31 C29 C30 114.0(9) .
C21 C29 C30 113.1(3) .
C31 C29 H29A 106.0 .
C21 C29 H29A 106.0 .
C30 C29 H29A 106.0 .
C29 C30 H30A 109.5 .
C29 C30 H30B 109.5 .
H30A C30 H30B 109.5 .
C29 C30 H30C 109.5 .
H30A C30 H30C 109.5 .
H30B C30 H30C 109.5 .
C29 C31 H31A 109.5 .
C29 C31 H31B 109.5 .
H31A C31 H31B 109.5 .
C29 C31 H31C 109.5 .
H31A C31 H31C 109.5 .
H31B C31 H31C 109.5 .
H31D C31' H31E 109.5 .
H31D C31' H31F 109.5 .
H31E C31' H31F 109.5 .
C66 O8 H8A 109.5 .
O8 C66 H66A 109.5 .
O8 C66 H66B 109.5 .
H66A C66 H66B 109.5 .
O8 C66 H66C 109.5 .
H66A C66 H66C 109.5 .
H66B C66 H66C 109.5 .
C66' O8' H8'A 109.5 .
O8' C66' H66D 109.5 .
O8' C66' H66E 109.5 .
H66D C66' H66E 109.5 .
O8' C66' H66F 109.5 .
H66D C66' H66F 109.5 .
H66E C66' H66F 109.5 .

loop_
_geom_bond_atom_site_label_1
_geom_bond_atom_site_label_2
_geom_bond_distance
_geom_bond_site_symmetry_2
Cu1 O3 1.885(2) .
Cu1 N3 1.959(3) .
Cu1 N1 1.963(3) .
Cu1 N2 2.032(3) .
N1 C1 1.327(4) .
N1 C8 1.421(4) .
O1 C1 1.246(4) .
C1 C2 1.536(5) .
Na1 O6 2.290(3) .
Na1 O3 2.292(3) .
Na1 C45 3.102(4) .
Na1 C44 3.123(5) .
O2 C7 1.237(4) .
O2 Na2 2.260(3) .
C2 N2 1.497(5) .
C2 C3 1.514(7) .
C2 H2A 1.0000 .
N2 C32 1.482(5) .
N2 C6 1.485(5) .
Cu2 O6 1.891(2) .
Cu2 N4 1.948(3) .
Cu2 N6 1.960(3) .
Cu2 N5 2.035(3) .
Na2 O5 2.267(3) 1_666
N3 C7 1.330(4) .
N3 C20 1.432(4) .
O3 H3C 0.839(5) .
C3 C4 1.509(6) .
C3 H3A 0.9900 .
C3 H3B 0.9900 .
C4 C5 1.538(6) .
C4 H4A 0.9900 .
C4 H4B 0.9900 .
N4 C33 1.336(4) .
N4 C40 1.421(5) .
O4 C33 1.245(5) .
C5 C6 1.514(7) .
C5 H5A 0.9900 .
C5 H5B 0.9900 .
N5 C34 1.480(5) .
N5 C64 1.491(5) .
N5 C38 1.494(4) .
O5 C39 1.242(4) .
O5 Na2 2.267(3) 1_444
C6 C7 1.538(5) .
C6 H6A 1.0000 .
N6 C39 1.318(4) .
N6 C52 1.437(4) .
O6 H6C 0.837(5) .
C8 C9 1.413(5) .
C8 C13 1.419(5) .
C9 C10 1.384(5) .
C9 C17 1.488(6) .
C10 C11 1.368(7) .
C10 H10A 0.9500 .
C11 C12 1.391(7) .
C11 H11A 0.9500 .
C12 C13 1.388(5) .
C12 H12A 0.9500 .
C13 C14 1.505(6) .
C14 C15 1.504(7) .
C14 C16 1.547(7) .
C14 H14A 1.0000 .
C15 H15A 0.9800 .
C15 H15B 0.9800 .
C15 H15C 0.9800 .
C16 H16A 0.9800 .
C16 H16B 0.9800 .
C16 H16C 0.9800 .
C17 C18 1.539(8) .
C17 C19 1.555(7) .
C17 H17A 1.0000 .
C18 H18A 0.9800 .
C18 H18B 0.9800 .
C18 H18C 0.9800 .
C19 H19A 0.9800 .
C19 H19B 0.9800 .
C19 H19C 0.9800 .
C20 C21 1.392(5) .
C20 C25 1.401(4) .
C21 C22 1.412(5) .
C21 C29 1.519(5) .
C22 C23 1.372(6) .
C22 H22A 0.9500 .
C23 C24 1.370(6) .
C23 H23A 0.9500 .
C24 C25 1.398(5) .
C24 H24A 0.9500 .
C25 C26 1.508(5) .
C26 C28 1.523(6) .
C26 C27 1.525(6) .
C26 H26A 1.0000 .
C27 H27A 0.9800 .
C27 H27B 0.9800 .
C27 H27C 0.9800 .
C28 H28A 0.9800 .
C28 H28B 0.9800 .
C28 H28C 0.9800 .
C32 H32A 0.9800 .
C32 H32B 0.9800 .
C32 H32C 0.9800 .
C33 C34 1.530(5) .
C34 C35 1.519(6) .
C34 H34A 1.0000 .
C35 C36 1.507(6) .
C35 H35A 0.9900 .
C35 H35B 0.9900 .
C36 C37 1.518(6) .
C36 H36A 0.9900 .
C36 H36B 0.9900 .
C37 C38 1.535(6) .
C37 H37A 0.9900 .
C37 H37B 0.9900 .
C38 C39 1.527(5) .
C38 H38A 1.0000 .
C40 C45 1.399(7) .
C40 C41 1.421(7) .
C41 C42 1.403(7) .
C41 C49 1.509(9) .
C42 C43 1.374(10) .
C42 H42A 0.9500 .
C43 C44 1.341(10) .
C43 H43A 0.9500 .
C44 C45 1.425(7) .
C44 H44A 0.9500 .
C45 C46 1.487(8) .
C46 C47 1.498(7) .
C46 C48 1.556(8) .
C46 H46A 1.0000 .
C47 H47A 0.9800 .
C47 H47B 0.9800 .
C47 H47C 0.9800 .
C48 H48A 0.9800 .
C48 H48B 0.9800 .
C48 H48C 0.9800 .
C49 C50 1.494(8) .
C49 C51 1.519(7) .
C49 H49A 1.0000 .
C50 H50A 0.9800 .
C50 H50B 0.9800 .
C50 H50C 0.9800 .
C51 H51A 0.9800 .
C51 H51B 0.9800 .
C51 H51C 0.9800 .
C52 C57 1.395(5) .
C52 C53 1.415(5) .
C53 C54 1.395(5) .
C53 C61 1.514(5) .
C54 C55 1.394(5) .
C54 H54A 0.9500 .
C55 C56 1.372(5) .
C55 H55A 0.9500 .
C56 C57 1.389(5) .
C56 H56A 0.9500 .
C57 C58 1.524(5) .
C58 C60 1.517(6) .
C58 C59 1.543(5) .
C58 H58A 1.0000 .
C59 H59A 0.9800 .
C59 H59B 0.9800 .
C59 H59C 0.9800 .
C60 H60A 0.9800 .
C60 H60B 0.9800 .
C60 H60C 0.9800 .
C61 C62 1.522(5) .
C61 C63 1.536(5) .
C61 H61A 1.0000 .
C62 H62A 0.9800 .
C62 H62B 0.9800 .
C62 H62C 0.9800 .
C63 H63A 0.9800 .
C63 H63B 0.9800 .
C63 H63C 0.9800 .
C64 H64A 0.9800 .
C64 H64B 0.9800 .
C64 H64C 0.9800 .
O7 C65 1.399(4) .
O7 H7A 0.8400 .
C65 H65A 0.9800 .
C65 H65B 0.9800 .
C65 H65C 0.9800 .
O9 C67 1.393(4) .
O9 H9A 0.8400 .
C67 H67A 0.9800 .
C67 H67B 0.9800 .
C67 H67C 0.9800 .
O10 C68 1.409(6) .
O10 H10B 0.8400 .
C68 H68A 0.9800 .
C68 H68B 0.9800 .
C68 H68C 0.9800 .
C29 C31 1.516(5) .
C29 C30 1.552(7) .
C29 H29A 1.0000 .
C30 H30A 0.9800 .
C30 H30B 0.9800 .
C30 H30C 0.9800 .
C31 H31A 0.9800 .
C31 H31B 0.9800 .
C31 H31C 0.9800 .
C31' H31D 0.9800 .
C31' H31E 0.9800 .
C31' H31F 0.9800 .
O8 C66 1.416(5) .
O8 H8A 0.8400 .
C66 H66A 0.9800 .
C66 H66B 0.9800 .
C66 H66C 0.9800 .
O8' C66' 1.416(5) .
O8' H8'A 0.8400 .
C66' H66D 0.9800 .
C66' H66E 0.9800 .
C66' H66F 0.9800 .

loop_
_geom_hbond_atom_site_label_D
_geom_hbond_atom_site_label_H
_geom_hbond_atom_site_label_A
_geom_hbond_distance_DH
_geom_hbond_distance_HA
_geom_hbond_distance_DA
_geom_hbond_angle_DHA
_geom_hbond_site_symmetry_A
O7 H7A O10 0.84 2.02 2.678(5) 134.2 1_666
O9 H9A O5 0.84 1.93 2.623(5) 139.1 1_666
O10 H10B O1 0.84 1.91 2.618(4) 141.0 1_454
O8 H8A O9 0.84 1.25 2.021(17) 149.5 .
O8' H8'A O9 0.84 2.55 3.232(9) 139.4 .

loop_
_geom_torsion_atom_site_label_1
_geom_torsion_atom_site_label_2
_geom_torsion_atom_site_label_3
_geom_torsion_atom_site_label_4
_geom_torsion
_geom_torsion_site_symmetry_1
_geom_torsion_site_symmetry_4
O3 Cu1 N1 C1 178.1(3) . .
N3 Cu1 N1 C1 9.0(6) . .
N2 Cu1 N1 C1 -13.3(3) . .
O3 Cu1 N1 C8 2.1(3) . .
N3 Cu1 N1 C8 -167.0(3) . .
N2 Cu1 N1 C8 170.6(3) . .
C8 N1 C1 O1 -0.9(6) . .
Cu1 N1 C1 O1 -177.2(4) . .
C8 N1 C1 C2 174.3(3) . .
Cu1 N1 C1 C2 -1.9(4) . .
O1 C1 C2 N2 -161.6(4) . .
N1 C1 C2 N2 22.5(5) . .
O1 C1 C2 C3 74.5(5) . .
N1 C1 C2 C3 -101.4(4) . .
C3 C2 N2 C32 -159.0(3) . .
C1 C2 N2 C32 80.3(4) . .
C3 C2 N2 C6 -35.6(5) . .
C1 C2 N2 C6 -156.3(3) . .
C3 C2 N2 Cu1 89.4(3) . .
C1 C2 N2 Cu1 -31.3(4) . .
O3 Cu1 N2 C32 -10.7(7) . .
N3 Cu1 N2 C32 96.0(2) . .
N1 Cu1 N2 C32 -90.3(2) . .
O3 Cu1 N2 C6 -125.9(6) . .
N3 Cu1 N2 C6 -19.2(2) . .
N1 Cu1 N2 C6 154.5(3) . .
O3 Cu1 N2 C2 104.5(6) . .
N3 Cu1 N2 C2 -148.8(3) . .
N1 Cu1 N2 C2 24.9(3) . .
C7 O2 Na2 O5 104.5(3) . 1_666
O3 Cu1 N3 C7 171.3(3) . .
N1 Cu1 N3 C7 -19.7(6) . .
N2 Cu1 N3 C7 2.5(2) . .
O3 Cu1 N3 C20 -1.2(3) . .
N1 Cu1 N3 C20 167.8(3) . .
N2 Cu1 N3 C20 -169.9(3) . .
N3 Cu1 O3 Na1 -167.1(3) . .
N1 Cu1 O3 Na1 16.0(3) . .
N2 Cu1 O3 Na1 -62.1(7) . .
O6 Na1 O3 Cu1 86.8(4) . .
C45 Na1 O3 Cu1 -158.3(3) . .
C44 Na1 O3 Cu1 -148.9(3) . .
N2 C2 C3 C4 50.7(5) . .
C1 C2 C3 C4 171.3(3) . .
C2 C3 C4 C5 -63.4(6) . .
O6 Cu2 N4 C33 177.5(3) . .
N6 Cu2 N4 C33 3.7(7) . .
N5 Cu2 N4 C33 -11.9(3) . .
O6 Cu2 N4 C40 -1.0(4) . .
N6 Cu2 N4 C40 -174.8(4) . .
N5 Cu2 N4 C40 169.6(4) . .
C3 C4 C5 C6 62.2(6) . .
N4 Cu2 N5 C34 25.4(2) . .
N6 Cu2 N5 C34 -150.2(2) . .
N4 Cu2 N5 C64 -90.8(2) . .
N6 Cu2 N5 C64 93.5(2) . .
N4 Cu2 N5 C38 154.6(2) . .
N6 Cu2 N5 C38 -21.0(2) . .
C32 N2 C6 C5 158.7(3) . .
C2 N2 C6 C5 35.2(5) . .
Cu1 N2 C6 C5 -89.6(3) . .
C32 N2 C6 C7 -81.3(4) . .
C2 N2 C6 C7 155.2(3) . .
Cu1 N2 C6 C7 30.4(4) . .
C4 C5 C6 N2 -48.8(5) . .
C4 C5 C6 C7 -169.5(3) . .
O6 Cu2 N6 C39 176.1(2) . .
N4 Cu2 N6 C39 -10.2(6) . .
N5 Cu2 N6 C39 5.4(2) . .
O6 Cu2 N6 C52 -0.9(3) . .
N4 Cu2 N6 C52 172.9(4) . .
N5 Cu2 N6 C52 -171.5(3) . .
N4 Cu2 O6 Na1 15.0(3) . .
N6 Cu2 O6 Na1 -166.8(3) . .
O3 Na1 O6 Cu2 81.7(4) . .
C45 Na1 O6 Cu2 -40.0(3) . .
C44 Na1 O6 Cu2 -41.5(3) . .
Na2 O2 C7 N3 157.7(3) . .
Na2 O2 C7 C6 -27.7(5) . .
C20 N3 C7 O2 2.6(5) . .
Cu1 N3 C7 O2 -170.5(3) . .
C20 N3 C7 C6 -172.2(3) . .
Cu1 N3 C7 C6 14.7(4) . .
N2 C6 C7 O2 154.7(3) . .
C5 C6 C7 O2 -80.9(4) . .
N2 C6 C7 N3 -29.9(4) . .
C5 C6 C7 N3 94.5(4) . .
C1 N1 C8 C9 85.0(4) . .
Cu1 N1 C8 C9 -99.0(3) . .
C1 N1 C8 C13 -99.1(4) . .
Cu1 N1 C8 C13 76.9(4) . .
C13 C8 C9 C10 0.7(5) . .
N1 C8 C9 C10 176.5(3) . .
C13 C8 C9 C17 -177.2(4) . .
N1 C8 C9 C17 -1.4(5) . .
C8 C9 C10 C11 0.4(6) . .
C17 C9 C10 C11 178.3(4) . .
C9 C10 C11 C12 -1.1(6) . .
C10 C11 C12 C13 0.5(6) . .
C11 C12 C13 C8 0.6(5) . .
C11 C12 C13 C14 177.6(4) . .
C9 C8 C13 C12 -1.2(5) . .
N1 C8 C13 C12 -177.1(3) . .
C9 C8 C13 C14 -178.3(3) . .
N1 C8 C13 C14 5.9(5) . .
C12 C13 C14 C15 -78.8(5) . .
C8 C13 C14 C15 98.1(5) . .
C12 C13 C14 C16 47.2(5) . .
C8 C13 C14 C16 -135.8(4) . .
C10 C9 C17 C18 -93.5(5) . .
C8 C9 C17 C18 84.3(5) . .
C10 C9 C17 C19 30.0(7) . .
C8 C9 C17 C19 -152.2(5) . .
C7 N3 C20 C21 103.7(4) . .
Cu1 N3 C20 C21 -83.8(3) . .
C7 N3 C20 C25 -79.1(4) . .
Cu1 N3 C20 C25 93.3(3) . .
C25 C20 C21 C22 0.2(5) . .
N3 C20 C21 C22 177.3(3) . .
C25 C20 C21 C29 176.3(3) . .
N3 C20 C21 C29 -6.5(5) . .
C20 C21 C22 C23 0.0(5) . .
C29 C21 C22 C23 -176.2(4) . .
C21 C22 C23 C24 0.1(6) . .
C22 C23 C24 C25 -0.3(6) . .
C23 C24 C25 C20 0.4(5) . .
C23 C24 C25 C26 179.5(4) . .
C21 C20 C25 C24 -0.4(5) . .
N3 C20 C25 C24 -177.4(3) . .
C21 C20 C25 C26 -179.5(3) . .
N3 C20 C25 C26 3.5(5) . .
C24 C25 C26 C28 69.0(5) . .
C20 C25 C26 C28 -112.0(4) . .
C24 C25 C26 C27 -55.7(5) . .
C20 C25 C26 C27 123.4(4) . .
C40 N4 C33 O4 0.1(7) . .
Cu2 N4 C33 O4 -178.4(4) . .
C40 N4 C33 C34 174.0(4) . .
Cu2 N4 C33 C34 -4.6(5) . .
C64 N5 C34 C35 -160.0(3) . .
C38 N5 C34 C35 -36.9(5) . .
Cu2 N5 C34 C35 87.2(3) . .
C64 N5 C34 C33 79.7(4) . .
C38 N5 C34 C33 -157.2(3) . .
Cu2 N5 C34 C33 -33.1(4) . .
O4 C33 C34 N5 -160.1(4) . .
N4 C33 C34 N5 25.5(5) . .
O4 C33 C34 C35 76.7(5) . .
N4 C33 C34 C35 -97.7(4) . .
N5 C34 C35 C36 51.2(5) . .
C33 C34 C35 C36 171.3(3) . .
C34 C35 C36 C37 -63.4(5) . .
C35 C36 C37 C38 61.8(5) . .
C34 N5 C38 C39 155.3(3) . .
C64 N5 C38 C39 -80.8(3) . .
Cu2 N5 C38 C39 31.3(3) . .
C34 N5 C38 C37 36.4(4) . .
C64 N5 C38 C37 160.3(3) . .
Cu2 N5 C38 C37 -87.7(3) . .
C36 C37 C38 N5 -49.1(5) . .
C36 C37 C38 C39 -168.7(3) . .
Na2 O5 C39 N6 158.8(3) 1_444 .
Na2 O5 C39 C38 -27.4(6) 1_444 .
C52 N6 C39 O5 3.1(5) . .
Cu2 N6 C39 O5 -174.1(3) . .
C52 N6 C39 C38 -171.0(3) . .
Cu2 N6 C39 C38 11.9(4) . .
N5 C38 C39 O5 156.5(3) . .
C37 C38 C39 O5 -80.4(4) . .
N5 C38 C39 N6 -28.9(4) . .
C37 C38 C39 N6 94.2(4) . .
C33 N4 C40 C45 -102.7(4) . .
Cu2 N4 C40 C45 75.7(4) . .
C33 N4 C40 C41 81.6(5) . .
Cu2 N4 C40 C41 -99.9(4) . .
C45 C40 C41 C42 1.3(6) . .
N4 C40 C41 C42 176.8(4) . .
C45 C40 C41 C49 -175.6(4) . .
N4 C40 C41 C49 -0.1(6) . .
C40 C41 C42 C43 0.6(7) . .
C49 C41 C42 C43 177.5(5) . .
C41 C42 C43 C44 -1.6(7) . .
C42 C43 C44 C45 0.7(7) . .
C42 C43 C44 Na1 -68.5(4) . .
O6 Na1 C44 C43 129.4(4) . .
O3 Na1 C44 C43 -34.6(4) . .
C45 Na1 C44 C43 126.2(6) . .
O6 Na1 C44 C45 3.1(4) . .
O3 Na1 C44 C45 -160.8(4) . .
C41 C40 C45 C44 -2.1(6) . .
N4 C40 C45 C44 -177.6(3) . .
C41 C40 C45 C46 -179.0(4) . .
N4 C40 C45 C46 5.5(5) . .
C41 C40 C45 Na1 69.9(4) . .
N4 C40 C45 Na1 -105.6(3) . .
C43 C44 C45 C40 1.1(6) . .
Na1 C44 C45 C40 74.6(3) . .
C43 C44 C45 C46 178.0(4) . .
Na1 C44 C45 C46 -108.5(4) . .
C43 C44 C45 Na1 -73.5(5) . .
O6 Na1 C45 C40 64.5(3) . .
O3 Na1 C45 C40 -97.3(3) . .
C44 Na1 C45 C40 -118.8(5) . .
O6 Na1 C45 C44 -176.8(4) . .
O3 Na1 C45 C44 21.5(4) . .
O6 Na1 C45 C46 -56.2(3) . .
O3 Na1 C45 C46 142.0(3) . .
C44 Na1 C45 C46 120.5(5) . .
C40 C45 C46 C47 94.4(6) . .
C44 C45 C46 C47 -82.4(6) . .
Na1 C45 C46 C47 -171.5(4) . .
C40 C45 C46 C48 -135.9(5) . .
C44 C45 C46 C48 47.4(7) . .
Na1 C45 C46 C48 -41.8(6) . .
C42 C41 C49 C50 -94.9(5) . .
C40 C41 C49 C50 81.9(5) . .
C42 C41 C49 C51 30.8(6) . .
C40 C41 C49 C51 -152.5(4) . .
C39 N6 C52 C57 -80.9(4) . .
Cu2 N6 C52 C57 96.0(3) . .
C39 N6 C52 C53 100.9(4) . .
Cu2 N6 C52 C53 -82.1(3) . .
C57 C52 C53 C54 -1.2(5) . .
N6 C52 C53 C54 176.9(3) . .
C57 C52 C53 C61 174.7(3) . .
N6 C52 C53 C61 -7.2(4) . .
C52 C53 C54 C55 -0.2(5) . .
C61 C53 C54 C55 -176.0(3) . .
C53 C54 C55 C56 1.3(6) . .
C54 C55 C56 C57 -1.1(6) . .
C55 C56 C57 C52 -0.2(5) . .
C55 C56 C57 C58 -179.0(3) . .
C53 C52 C57 C56 1.4(5) . .
N6 C52 C57 C56 -176.7(3) . .
C53 C52 C57 C58 -179.8(3) . .
N6 C52 C57 C58 2.1(5) . .
C56 C57 C58 C60 87.0(4) . .
C52 C57 C58 C60 -91.8(4) . .
C56 C57 C58 C59 -37.0(5) . .
C52 C57 C58 C59 144.2(4) . .
C54 C53 C61 C62 90.3(4) . .
C52 C53 C61 C62 -85.4(4) . .
C54 C53 C61 C63 -33.2(5) . .
C52 C53 C61 C63 151.1(3) . .
C20 C21 C29 C31 -89.4(13) . .
C22 C21 C29 C31 86.7(13) . .
C20 C21 C29 C30 140.9(4) . .
C22 C21 C29 C30 -43.0(5) . .
